data_4022505
loop_
_publ_author_name
'Chad A. Snyder'
'John P. Selegue'
'Eniolami Dosunmu'
'Nathan C. Tice'
'Sean Parkin'

_publ_section_title
;
 C,O-Dialkylation of Meldrum's Acid: Synthesis and Reactivity of
 1,3,7,7-Tetramethyl-4H,10H-6,8,9-trioxa-2-thiabenz[f]azulen-5-one
;
_journal_name_full 'Journal of Organic Chemistry'
_journal_page_first 7455
_journal_page_last 7459
_journal_paper_doi 10.1021/jo034708i
_journal_volume 68
_journal_year 2003
_chemical_formula_moiety 'C15 H20 O4 S'
_chemical_formula_sum 'C15 H20 O4 S'
_chemical_formula_weight 296.37
_chemical_melting_point 404.6(5)
_chemical_name_systematic
; 
1,3-dimethyl-6-oxo-7,8-dihydro-4H,6H-
thieno[3,4-c]oxepine-7-carboxylic acid tert-butyl ester 
;
_space_group_IT_number 14
_symmetry_cell_setting monoclinic
_symmetry_space_group_name_Hall '-P 2ybc'
_symmetry_space_group_name_H-M 'P 1 21/c 1'
_atom_sites_solution_hydrogens geom
_atom_sites_solution_primary direct
_atom_sites_solution_secondary difmap
_audit_creation_method SHELXL-97
_cell_angle_alpha 90.00
_cell_angle_beta 99.350(2)
_cell_angle_gamma 90.00
_cell_formula_units_Z 4
_cell_length_a 23.1010(5)
_cell_length_b 5.8010(2)
_cell_length_c 11.3580(10)
_cell_measurement_reflns_used 55708
_cell_measurement_temperature 90.0(2)
_cell_measurement_theta_max 25.35
_cell_measurement_theta_min 1.00
_cell_volume 1501.85(15)
_computing_cell_refinement 'SCALEPACK (Otwinowski & Minor, 1997)'
_computing_data_collection 'COLLECT (Nonius, 1998)'
_computing_data_reduction 'DENZO-SMN (Otwinowski & Minor, 1997)'
_computing_molecular_graphics 'XP in Siemens SHELXTL (Sheldrick, 1994)'
_computing_publication_material
;
SHELX97-2 (Sheldrick, 1997) and local procedures
;
_computing_structure_refinement 'SHELXL-97 (Sheldrick, 1997)'
_computing_structure_solution 'SHELXS-97 (Sheldrick, 1990)'
_diffrn_ambient_temperature 90.0(2)
_diffrn_detector_area_resol_mean 18
_diffrn_measured_fraction_theta_full 1.000
_diffrn_measured_fraction_theta_max 1.000
_diffrn_measurement_device_type 'Nonius KappaCCD diffractometer'
_diffrn_measurement_method '\w scans at fixed \c = 55\%'
_diffrn_radiation_monochromator graphite
_diffrn_radiation_source 'fine-focus sealed tube'
_diffrn_radiation_type MoK\a
_diffrn_radiation_wavelength 0.71073
_diffrn_reflns_av_R_equivalents 0.0594
_diffrn_reflns_av_sigmaI/netI 0.0870
_diffrn_reflns_limit_h_max 27
_diffrn_reflns_limit_h_min -27
_diffrn_reflns_limit_k_max 6
_diffrn_reflns_limit_k_min -6
_diffrn_reflns_limit_l_max 13
_diffrn_reflns_limit_l_min -13
_diffrn_reflns_number 4979
_diffrn_reflns_theta_full 25.00
_diffrn_reflns_theta_max 25.00
_diffrn_reflns_theta_min 1.79
_diffrn_standards_decay_% <1
_exptl_absorpt_coefficient_mu 0.226
_exptl_absorpt_correction_T_max 0.9955
_exptl_absorpt_correction_T_min 0.9152
_exptl_absorpt_correction_type multi-scan
_exptl_absorpt_process_details 'Scalepack (Otwinowski & Minor, 1997)'
_exptl_crystal_colour colourless
_exptl_crystal_density_diffrn 1.311
_exptl_crystal_density_method 'not measured'
_exptl_crystal_description 'thin plate'
_exptl_crystal_F_000 632
_exptl_crystal_size_max 0.40
_exptl_crystal_size_mid 0.30
_exptl_crystal_size_min 0.02
_refine_diff_density_max .296
_refine_diff_density_min -.272
_refine_diff_density_rms .060
_refine_ls_extinction_method none
_refine_ls_goodness_of_fit_ref 1.225
_refine_ls_hydrogen_treatment mixed
_refine_ls_matrix_type full
_refine_ls_number_parameters 186
_refine_ls_number_reflns 2633
_refine_ls_number_restraints 0
_refine_ls_restrained_S_all 1.225
_refine_ls_R_factor_all 0.1070
_refine_ls_R_factor_gt 0.0810
_refine_ls_shift/su_max 0.032
_refine_ls_shift/su_mean 0.001
_refine_ls_structure_factor_coef Fsqd
_refine_ls_weighting_details 'calc w=1/[\s^2^(Fo^2^)+(0.0344P)^2^+0.9350P] where P=(Fo^2^+2Fc^2^)/3'
_refine_ls_weighting_scheme calc
_refine_ls_wR_factor_gt 0.1195
_refine_ls_wR_factor_ref 0.1265
_reflns_number_gt 2123
_reflns_number_total 2633
_reflns_threshold_expression >2\s(I)
_cod_data_source_file jo034708isi20030522_123330.cif
_cod_data_source_block k02136
_cod_depositor_comments
;
The following automatic conversions were performed:

'_chemical_melting_point' value '131-132 deg C' was changed to
'404.6(5)' - it was converted from degrees Celsius(C) to Kelvins(K),
the average value was taken and precision was estimated.

Automatic conversion script
Id: cif_fix_values 1646 2011-03-28 12:23:43Z adriana 
;
_cod_original_sg_symbol_H-M 'P 21/c'
_cod_database_code 4022505

loop_
_symmetry_equiv_pos_as_xyz
'x, y, z'
'-x, y+1/2, -z+1/2'
'-x, -y, -z'
'x, -y-1/2, z-1/2'

loop_
_atom_site_label
_atom_site_type_symbol
_atom_site_fract_x
_atom_site_fract_y
_atom_site_fract_z
_atom_site_U_iso_or_equiv
_atom_site_adp_type
_atom_site_occupancy
_atom_site_symmetry_multiplicity
_atom_site_calc_flag
_atom_site_refinement_flags
S1 S 0.44635(3) 0.05499(15) 0.68428(7) 0.0178(3) Uani 1 1 d .
O1 O 0.20281(10) -0.4617(4) 0.70084(19) 0.0248(6) Uani 1 1 d .
O2 O 0.24913(9) -0.1366(4) 0.74835(18) 0.0175(6) Uani 1 1 d .
O3 O 0.15007(9) -0.3621(4) 0.43439(19) 0.0207(6) Uani 1 1 d .
O4 O 0.21820(9) -0.6482(4) 0.44972(18) 0.0202(6) Uani 1 1 d .
C1 C 0.38754(14) 0.3501(6) 0.8205(3) 0.0225(9) Uani 1 1 d .
H1A H 0.3872 0.4959 0.7768 0.034 Uiso 1 1 calc R
H1B H 0.4240 0.3383 0.8779 0.034 Uiso 1 1 calc R
H1C H 0.3539 0.3450 0.8631 0.034 Uiso 1 1 calc R
C2 C 0.38383(13) 0.1528(6) 0.7343(3) 0.0157(8) Uani 1 1 d .
C3 C 0.40827(13) -0.1573(5) 0.5972(3) 0.0142(8) Uani 1 1 d .
C4 C 0.43941(13) -0.3184(6) 0.5255(3) 0.0189(8) Uani 1 1 d .
H4A H 0.4471 -0.4646 0.5685 0.028 Uiso 1 1 calc R
H4B H 0.4766 -0.2493 0.5130 0.028 Uiso 1 1 calc R
H4C H 0.4148 -0.3469 0.4481 0.028 Uiso 1 1 calc R
C5 C 0.33633(13) 0.0264(5) 0.6841(3) 0.0132(8) Uani 1 1 d .
C6 C 0.34998(13) -0.1518(5) 0.6054(3) 0.0128(8) Uani 1 1 d .
C7 C 0.30739(12) -0.3234(5) 0.5393(3) 0.0157(8) Uani 1 1 d .
H7A H 0.3172 -0.4783 0.5735 0.019 Uiso 1 1 calc R
H7B H 0.3134 -0.3274 0.4550 0.019 Uiso 1 1 calc R
C8 C 0.24216(12) -0.2773(6) 0.5418(3) 0.0142(8) Uani 1 1 d .
H8 H 0.2315 -0.1192 0.5105 0.017 Uiso 1 1 calc R
C9 C 0.22859(13) -0.3002(6) 0.6685(3) 0.0169(8) Uani 1 1 d .
C10 C 0.27559(13) 0.0717(5) 0.7099(3) 0.0162(8) Uani 1 1 d .
H10A H 0.2775 0.1903 0.7731 0.019 Uiso 1 1 calc R
H10B H 0.2508 0.1323 0.6372 0.019 Uiso 1 1 calc R
C14 C 0.20320(14) -0.4552(6) 0.4687(3) 0.0181(8) Uani 1 1 d .
C15 C 0.10032(13) -0.5004(6) 0.3726(3) 0.0215(9) Uani 1 1 d .
C16 C 0.11233(15) -0.5752(7) 0.2520(3) 0.0338(10) Uani 1 1 d .
H16A H 0.1218 -0.4399 0.2070 0.051 Uiso 1 1 calc R
H16B H 0.0775 -0.6518 0.2084 0.051 Uiso 1 1 calc R
H16C H 0.1455 -0.6825 0.2621 0.051 Uiso 1 1 calc R
C17 C 0.08878(16) -0.6989(7) 0.4503(3) 0.0412(11) Uani 1 1 d .
H17A H 0.1202 -0.8132 0.4526 0.062 Uiso 1 1 calc R
H17B H 0.0511 -0.7700 0.4178 0.062 Uiso 1 1 calc R
H17C H 0.0876 -0.6430 0.5313 0.062 Uiso 1 1 calc R
C18 C 0.05053(15) -0.3277(7) 0.3592(4) 0.0439(12) Uani 1 1 d .
H18A H 0.0450 -0.2729 0.4382 0.066 Uiso 1 1 calc R
H18B H 0.0144 -0.4016 0.3197 0.066 Uiso 1 1 calc R
H18C H 0.0600 -0.1970 0.3111 0.066 Uiso 1 1 calc R

loop_
_atom_site_aniso_label
_atom_site_aniso_U_11
_atom_site_aniso_U_22
_atom_site_aniso_U_33
_atom_site_aniso_U_23
_atom_site_aniso_U_13
_atom_site_aniso_U_12
S1 0.0158(5) 0.0172(5) 0.0200(5) -0.0012(4) 0.0014(4) -0.0019(4)
O1 0.0333(15) 0.0171(15) 0.0267(14) 0.0015(12) 0.0127(12) -0.0037(12)
O2 0.0203(13) 0.0153(14) 0.0171(13) -0.0021(11) 0.0041(10) -0.0013(10)
O3 0.0142(12) 0.0222(14) 0.0240(13) -0.0017(11) -0.0015(10) 0.0012(11)
O4 0.0220(13) 0.0188(15) 0.0197(13) -0.0022(11) 0.0032(10) 0.0013(11)
C1 0.025(2) 0.020(2) 0.021(2) -0.0006(16) 0.0001(16) -0.0015(16)
C2 0.0209(19) 0.016(2) 0.0102(18) 0.0007(15) 0.0015(15) 0.0021(16)
C3 0.0173(18) 0.0123(19) 0.0125(18) 0.0044(15) 0.0009(15) -0.0011(15)
C4 0.0168(18) 0.019(2) 0.021(2) 0.0015(16) 0.0026(15) -0.0005(15)
C5 0.0150(17) 0.0132(19) 0.0103(18) 0.0054(15) -0.0010(14) 0.0045(15)
C6 0.0149(18) 0.0135(19) 0.0086(18) 0.0029(15) -0.0021(14) 0.0015(15)
C7 0.0191(19) 0.019(2) 0.0089(18) 0.0008(15) 0.0031(14) 0.0033(15)
C8 0.0147(18) 0.0123(19) 0.0144(18) -0.0003(15) -0.0009(14) -0.0006(15)
C9 0.0136(18) 0.014(2) 0.022(2) 0.0009(17) 0.0010(16) 0.0046(16)
C10 0.0249(19) 0.0093(19) 0.0139(18) -0.0005(15) 0.0015(15) 0.0014(16)
C14 0.022(2) 0.020(2) 0.0134(19) 0.0046(17) 0.0071(15) 0.0040(17)
C15 0.0159(19) 0.022(2) 0.025(2) -0.0049(17) -0.0016(16) -0.0024(16)
C16 0.022(2) 0.046(3) 0.031(2) -0.011(2) -0.0016(18) -0.0085(19)
C17 0.032(2) 0.045(3) 0.046(3) 0.006(2) 0.002(2) -0.017(2)
C18 0.020(2) 0.048(3) 0.060(3) -0.019(2) -0.005(2) 0.0051(19)

loop_
_atom_type_symbol
_atom_type_description
_atom_type_scat_dispersion_real
_atom_type_scat_dispersion_imag
_atom_type_scat_source
C C .0033 .0016 'International Tables Vol C Tables 4.2.6.8 and 6.1.1.4'
H H .0000 .0000 'International Tables Vol C Tables 4.2.6.8 and 6.1.1.4'
O O .0106 .0060 'International Tables Vol C Tables 4.2.6.8 and 6.1.1.4'
S S .1246 .1234 'International Tables Vol C Tables 4.2.6.8 and 6.1.1.4'

loop_
_geom_angle_atom_site_label_1
_geom_angle_atom_site_label_2
_geom_angle_atom_site_label_3
_geom_angle
C3 S1 C2 92.69(15)
C9 O2 C10 120.3(2)
C14 O3 C15 121.6(3)
C2 C1 H1A 109.5
C2 C1 H1B 109.5
H1A C1 H1B 109.5
C2 C1 H1C 109.5
H1A C1 H1C 109.5
H1B C1 H1C 109.5
C5 C2 C1 129.8(3)
C5 C2 S1 110.1(2)
C1 C2 S1 120.1(2)
C6 C3 C4 128.1(3)
C6 C3 S1 111.2(2)
C4 C3 S1 120.7(2)
C3 C4 H4A 109.5
C3 C4 H4B 109.5
H4A C4 H4B 109.5
C3 C4 H4C 109.5
H4A C4 H4C 109.5
H4B C4 H4C 109.5
C2 C5 C6 113.8(3)
C2 C5 C10 122.5(3)
C6 C5 C10 123.7(3)
C3 C6 C5 112.2(3)
C3 C6 C7 121.4(3)
C5 C6 C7 126.4(3)
C6 C7 C8 116.0(3)
C6 C7 H7A 108.3
C8 C7 H7A 108.3
C6 C7 H7B 108.3
C8 C7 H7B 108.3
H7A C7 H7B 107.4
C14 C8 C9 105.1(2)
C14 C8 C7 111.5(3)
C9 C8 C7 110.8(2)
C14 C8 H8 109.8
C9 C8 H8 109.8
C7 C8 H8 109.8
O1 C9 O2 118.9(3)
O1 C9 C8 123.0(3)
O2 C9 C8 118.0(3)
O2 C10 C5 111.4(2)
O2 C10 H10A 109.3
C5 C10 H10A 109.3
O2 C10 H10B 109.3
C5 C10 H10B 109.3
H10A C10 H10B 108.0
O4 C14 O3 126.9(3)
O4 C14 C8 124.5(3)
O3 C14 C8 108.5(3)
O3 C15 C17 109.6(3)
O3 C15 C16 110.1(3)
C17 C15 C16 113.0(3)
O3 C15 C18 102.0(3)
C17 C15 C18 111.2(3)
C16 C15 C18 110.4(3)
C15 C16 H16A 109.5
C15 C16 H16B 109.5
H16A C16 H16B 109.5
C15 C16 H16C 109.5
H16A C16 H16C 109.5
H16B C16 H16C 109.5
C15 C17 H17A 109.5
C15 C17 H17B 109.5
H17A C17 H17B 109.5
C15 C17 H17C 109.5
H17A C17 H17C 109.5
H17B C17 H17C 109.5
C15 C18 H18A 109.5
C15 C18 H18B 109.5
H18A C18 H18B 109.5
C15 C18 H18C 109.5
H18A C18 H18C 109.5
H18B C18 H18C 109.5

loop_
_geom_bond_atom_site_label_1
_geom_bond_atom_site_label_2
_geom_bond_distance
S1 C3 1.728(3)
S1 C2 1.731(3)
O1 C9 1.199(4)
O2 C9 1.345(4)
O2 C10 1.453(3)
O3 C14 1.340(4)
O3 C15 1.481(4)
O4 C14 1.202(4)
C1 C2 1.500(4)
C1 H1A 0.9800
C1 H1B 0.9800
C1 H1C 0.9800
C2 C5 1.365(4)
C3 C6 1.365(4)
C3 C4 1.498(4)
C4 H4A 0.9800
C4 H4B 0.9800
C4 H4C 0.9800
C5 C6 1.435(4)
C5 C10 1.503(4)
C6 C7 1.511(4)
C7 C8 1.535(4)
C7 H7A 0.9900
C7 H7B 0.9900
C8 C14 1.523(4)
C8 C9 1.528(4)
C8 H8 1.0000
C10 H10A 0.9900
C10 H10B 0.9900
C15 C17 1.501(5)
C15 C16 1.505(4)
C15 C18 1.514(5)
C16 H16A 0.9800
C16 H16B 0.9800
C16 H16C 0.9800
C17 H17A 0.9800
C17 H17B 0.9800
C17 H17C 0.9800
C18 H18A 0.9800
C18 H18B 0.9800
C18 H18C 0.9800

loop_
_geom_torsion_atom_site_label_1
_geom_torsion_atom_site_label_2
_geom_torsion_atom_site_label_3
_geom_torsion_atom_site_label_4
_geom_torsion
C3 S1 C2 C5 -0.5(2)
C3 S1 C2 C1 179.5(3)
C2 S1 C3 C6 0.5(2)
C2 S1 C3 C4 -179.3(3)
C1 C2 C5 C6 -179.6(3)
S1 C2 C5 C6 0.4(3)
C1 C2 C5 C10 0.3(5)
S1 C2 C5 C10 -179.7(2)
C4 C3 C6 C5 179.5(3)
S1 C3 C6 C5 -0.4(3)
C4 C3 C6 C7 1.1(5)
S1 C3 C6 C7 -178.8(2)
C2 C5 C6 C3 0.0(4)
C10 C5 C6 C3 -179.9(3)
C2 C5 C6 C7 178.3(3)
C10 C5 C6 C7 -1.6(5)
C3 C6 C7 C8 -171.6(3)
C5 C6 C7 C8 10.2(4)
C6 C7 C8 C14 177.9(3)
C6 C7 C8 C9 -65.5(4)
C10 O2 C9 O1 -174.1(3)
C10 O2 C9 C8 9.0(4)
C14 C8 C9 O1 14.7(4)
C7 C8 C9 O1 -105.9(3)
C14 C8 C9 O2 -168.6(3)
C7 C8 C9 O2 70.9(3)
C9 O2 C10 C5 -75.5(3)
C2 C5 C10 O2 -127.2(3)
C6 C5 C10 O2 52.8(4)
C15 O3 C14 O4 4.3(5)
C15 O3 C14 C8 -173.5(2)
C9 C8 C14 O4 -93.6(3)
C7 C8 C14 O4 26.5(4)
C9 C8 C14 O3 84.3(3)
C7 C8 C14 O3 -155.7(2)
C14 O3 C15 C17 59.0(4)
C14 O3 C15 C16 -65.9(4)
C14 O3 C15 C18 176.9(3)

loop_
_cod_related_entry_id
_cod_related_entry_database
_cod_related_entry_code
1 ChemSpider 9956121
